data_1526851
loop_
_publ_author_name
'Lee, Y.-J.'
'Parise, J.B.'
'Vogt, T.'
'Kim, S.-J.'
'Tripathi, A.'

_publ_section_title
;
 Synthesis and crystal structures of gallium and germanium variants of
 cancrinite
;
_journal_name_full 'Microporous and Mesoporous Materials'
_journal_page_first 445
_journal_page_last 455
_journal_volume 39
_journal_year 2000
_chemical_formula_sum 'Cs2 Ga6 Ge7 H6 Na6 O30'
_chemical_name_systematic 'Na6 Cs2 (Ga6 Ge6 O24) (Ge (O H)6)'
_space_group_IT_number 186
_symmetry_space_group_name_Hall 'P 6c -2c'
_symmetry_space_group_name_H-M 'P 63 m c'
_cell_angle_alpha 90
_cell_angle_beta 90
_cell_angle_gamma 120
_cell_formula_units_Z 1
_cell_length_a 12.95
_cell_length_b 12.95
_cell_length_c 5.117
_cell_volume 743.166
_citation_journal_id_ASTM MIMMFJ
_cod_data_source_file Lee_MIMMFJ_2000_251.cif
_cod_data_source_block H6Cs2Ga6Ge7Na6O30
_cod_original_cell_volume 743.1656
_cod_original_formula_sum 'H6 Cs2 Ga6 Ge7 Na6 O30'
_cod_database_code 1526851

loop_
_symmetry_equiv_pos_as_xyz
x,y,z
x-y,x,z+1/2
-y,x-y,z
-x,-y,z+1/2
-x+y,-x,z
y,-x+y,z+1/2
y,x,z+1/2
-x+y,y,z
-x,-x+y,z+1/2
-y,-x,z
x-y,-y,z+1/2
x,x-y,z

loop_
_atom_site_label
_atom_site_type_symbol
_atom_site_fract_x
_atom_site_fract_y
_atom_site_fract_z
_atom_site_occupancy
_atom_site_U_iso_or_equiv
Na1 Na+1 0.1361 0.2722 0.2517 1 0.0
Ge2 Ge+4 0 0 0.156 0.5 0.0
Ge1 Ge+4 0.084 0.4193 0.75 0.5 0.0
Cs1 Cs+1 0.3333 0.6667 0.2441 1 0.0
O1 O-2 0.1873 0.3746 0.6492 1 0.0
Ga1 Ga+3 0.084 0.4193 0.75 0.5 0.0
O4 O-2 0.1332 0.0666 0.396 1 0.0
O3 O-2 0.052 0.3805 0.0865 1 0.0
O2 O-2 0.1492 0.5746 0.6928 1 0.0
